data_4112714
loop_
_publ_author_name
'Youichi Sakamoto'
'Toshiyasu Suzuki'
'Masafumi Kobayashi'
'Yuan Gao'
'Yasushi Fukai'
'Youji Inoue'
'Fumio Sato'
'Shizuo Tokito'

_publ_contact_author_email toshy@ims.ac.jp
_publ_contact_author_fax 0564-59-5510
_publ_contact_author_name 'Toshiyasu Suzuki'
_publ_contact_author_phone 0564-59-5530
_publ_section_title
;
 Perfluoropentacene: High-Performance p-n Junctions and Complementary
 Circuits with Pentacene
;
_journal_name_full 'Journal of the American Chemical Society'
_journal_page_first 8138
_journal_page_last 8140
_journal_paper_doi 10.1021/ja0476258
_journal_volume 126
_journal_year 2004
_chemical_formula_moiety 'C22 F14 '
_chemical_formula_sum 'C22 F14'
_chemical_formula_weight 530.22
_space_group_IT_number 14
_symmetry_cell_setting monoclinic
_symmetry_Int_Tables_number 14
_symmetry_space_group_name_Hall '-P 2ybc'
_symmetry_space_group_name_H-M 'P 1 21/c 1'
_audit_creation_date 2003-10-27
_audit_creation_method 'by CrystalStructure v3.5.1'
_cell_angle_alpha 90
_cell_angle_beta 91.567(13)
_cell_angle_gamma 90
_cell_formula_units_Z 2
_cell_length_a 15.51(1)
_cell_length_b 4.490(4)
_cell_length_c 11.449(11)
_cell_measurement_reflns_used 1805
_cell_measurement_temperature 173.1
_cell_measurement_theta_max 27.5
_cell_measurement_theta_min 3.1
_cell_volume 797.0(12)
_computing_cell_refinement CrystalClear
_computing_data_collection CrystalClear
_computing_data_reduction CrystalStructure
_computing_publication_material 'CrystalStructure Ver. 3.5.1'
_computing_structure_refinement CRYSTALS
_computing_structure_solution SIR92
_diffrn_detector_area_resol_mean 7.31
_diffrn_measured_fraction_theta_full 0.8018
_diffrn_measured_fraction_theta_max 0.8026
_diffrn_measurement_device_type 'Rigaku Saturn'
_diffrn_measurement_method \w
_diffrn_radiation_type 'Mo K\a'
_diffrn_radiation_wavelength 0.7107
_diffrn_reflns_av_R_equivalents 0.031
_diffrn_reflns_limit_h_max 20
_diffrn_reflns_limit_h_min -20
_diffrn_reflns_limit_k_max 0
_diffrn_reflns_limit_k_min -5
_diffrn_reflns_limit_l_max 14
_diffrn_reflns_limit_l_min 0
_diffrn_reflns_number 3304
_diffrn_reflns_theta_full 27.50
_diffrn_reflns_theta_max 27.47
_exptl_absorpt_coefficient_mu 0.244
_exptl_absorpt_correction_T_max 0.988
_exptl_absorpt_correction_T_min 0.854
_exptl_absorpt_correction_type psi-scans
_exptl_absorpt_process_details '(North, Phillips & Mathews, 1968)'
_exptl_crystal_colour blue
_exptl_crystal_density_diffrn 2.209
_exptl_crystal_description platelet
_exptl_crystal_F_000 516.00
_exptl_crystal_size_max 0.20
_exptl_crystal_size_mid 0.10
_exptl_crystal_size_min 0.05
_refine_diff_density_max 0.62
_refine_diff_density_min -0.44
_refine_ls_extinction_method none
_refine_ls_goodness_of_fit_ref 1.018
_refine_ls_number_parameters 163
_refine_ls_number_reflns 1536
_refine_ls_R_factor_gt 0.0640
_refine_ls_shift/su_max 0.0000
_refine_ls_structure_factor_coef Fsqd
_refine_ls_weighting_details 'w = 1/[0.0040Fo^2^ + 3.0000\s(Fo^2^) + 0.5000]/(4Fo^2^)'
_refine_ls_weighting_scheme calc
_refine_ls_wR_factor_ref 0.2040
_reflns_number_gt 1111
_reflns_number_total 1652
_reflns_threshold_expression F^2^>2.0\s(F^2^)
_cod_data_source_file ja0476258si20040516_055623.cif
_cod_data_source_block '__173K'
_cod_original_cell_volume 797.0(13)
_cod_original_formula_sum 'C22 F14 '
_cod_database_code 4112714

loop_
_symmetry_equiv_pos_as_xyz
x,y,z
-x,-y,-z
-x,y+1/2,-z+1/2
x,-y+1/2,z+1/2

loop_
_atom_site_label
_atom_site_type_symbol
_atom_site_fract_x
_atom_site_fract_y
_atom_site_fract_z
_atom_site_U_iso_or_equiv
_atom_site_adp_type
_atom_site_occupancy
_atom_site_symmetry_multiplicity
_atom_site_calc_flag
F(2) F 0.97030(12) 0.7463(5) 0.9405(2) 0.0344(6) Uani 1.00 1 d
F(3) F 0.94360(13) 0.3105(5) 0.7819(2) 0.0349(6) Uani 1.00 1 d
F(4) F 0.78629(12) 0.0806(4) 0.7421(2) 0.0295(6) Uani 1.00 1 d
F(5) F 0.62767(12) 0.0785(4) 0.7883(2) 0.0263(5) Uani 1.00 1 d
F(6) F 0.52851(12) 0.9235(4) 1.1668(2) 0.0262(5) Uani 1.00 1 d
F(7) F 0.68477(12) 0.9256(4) 1.1224(2) 0.0274(5) Uani 1.00 1 d
F(8) F 0.84290(13) 0.9405(5) 1.0742(2) 0.0316(6) Uani 1.00 1 d
C(1) C 0.8253(2) 0.7298(7) 0.9937(3) 0.0224(8) Uani 1.00 1 d
C(2) C 0.8908(2) 0.6302(8) 0.9282(3) 0.0257(9) Uani 1.00 1 d
C(3) C 0.8763(2) 0.4082(7) 0.8424(3) 0.0252(9) Uani 1.00 1 d
C(4) C 0.7965(2) 0.2941(7) 0.8234(3) 0.0215(8) Uani 1.00 1 d
C(5) C 0.7243(2) 0.3942(7) 0.8881(2) 0.0201(8) Uani 1.00 1 d
C(6) C 0.6411(2) 0.2891(7) 0.8703(3) 0.0198(8) Uani 1.00 1 d
C(7) C 0.5695(2) 0.3898(7) 0.9334(2) 0.0191(8) Uani 1.00 1 d
C(8) C 0.5144(2) 0.7154(7) 1.0850(3) 0.0206(8) Uani 1.00 1 d
C(9) C 0.5850(2) 0.6127(7) 1.0226(2) 0.0184(8) Uani 1.00 1 d
C(10) C 0.6701(2) 0.7172(7) 1.0406(2) 0.0190(8) Uani 1.00 1 d
C(11) C 0.7400(2) 0.6176(7) 0.9772(2) 0.0196(8) Uani 1.00 1 d

loop_
_atom_site_aniso_label
_atom_site_aniso_U_11
_atom_site_aniso_U_22
_atom_site_aniso_U_33
_atom_site_aniso_U_12
_atom_site_aniso_U_13
_atom_site_aniso_U_23
F(2) 0.0288(11) 0.0365(12) 0.0378(11) -0.0064(9) 0.0022(9) -0.0024(10)
F(3) 0.0316(12) 0.0396(13) 0.0340(11) 0.0026(9) 0.0094(9) -0.0060(10)
F(4) 0.0334(12) 0.0292(12) 0.0259(10) 0.0017(9) 0.0024(9) -0.0096(9)
F(5) 0.0313(11) 0.0244(11) 0.0232(10) -0.0005(8) -0.0004(8) -0.0106(8)
F(6) 0.0292(11) 0.0252(11) 0.0242(10) -0.0033(8) -0.0010(8) -0.0132(8)
F(7) 0.0302(11) 0.0268(12) 0.0250(10) -0.0050(8) -0.0004(8) -0.0110(8)
F(8) 0.0344(12) 0.0321(12) 0.0285(10) -0.0070(9) 0.0013(9) -0.0082(9)
C(1) 0.029(2) 0.020(2) 0.018(1) -0.0028(13) -0.0014(12) -0.0024(13)
C(2) 0.027(2) 0.024(2) 0.026(2) -0.0024(13) -0.0008(13) 0.003(1)
C(3) 0.030(2) 0.024(2) 0.022(2) 0.003(1) 0.0014(13) 0.002(1)
C(4) 0.029(2) 0.019(2) 0.016(1) 0.0021(13) -0.0006(13) -0.0008(13)
C(5) 0.027(2) 0.017(2) 0.016(1) 0.0003(13) -0.0012(13) 0.0015(12)
C(6) 0.025(2) 0.019(2) 0.015(1) 0.0019(12) -0.0020(12) -0.0004(12)
C(7) 0.026(2) 0.018(2) 0.013(1) -0.0005(12) -0.0006(12) 0.0027(13)
C(8) 0.029(2) 0.016(2) 0.017(1) -0.0005(13) -0.0011(12) -0.0003(12)
C(9) 0.025(2) 0.016(2) 0.013(1) 0.0010(12) -0.0009(12) 0.0007(12)
C(10) 0.025(2) 0.017(2) 0.015(1) 0.0000(12) -0.0022(12) -0.0009(12)
C(11) 0.028(2) 0.016(2) 0.015(1) -0.0012(12) 0.0013(12) 0.0014(12)

loop_
_atom_type_symbol
_atom_type_description
_atom_type_scat_dispersion_real
_atom_type_scat_dispersion_imag
_atom_type_scat_source
C C 0.003 0.002
;
International Tables for Crystallography
(1992, Vol. C, Tables 4.2.6.8 and 6.1.1.4)
;
F F 0.017 0.010
;
International Tables for Crystallography
(1992, Vol. C, Tables 4.2.6.8 and 6.1.1.4)
;

loop_
_geom_angle_atom_site_label_1
_geom_angle_atom_site_label_2
_geom_angle_atom_site_label_3
_geom_angle
_geom_angle_publ_flag
C(2) C(1) C(11) 121.2(3) yes
C(2) C(1) F(8) 118.1(3) yes
C(11) C(1) F(8) 120.7(3) yes
C(3) C(2) F(2) 118.3(3) yes
C(3) C(2) C(1) 120.7(3) yes
F(2) C(2) C(1) 120.9(3) yes
C(4) C(3) F(3) 121.0(3) yes
C(4) C(3) C(2) 120.4(3) yes
F(3) C(3) C(2) 118.6(3) yes
C(5) C(4) F(4) 120.2(3) yes
C(5) C(4) C(3) 121.6(3) yes
F(4) C(4) C(3) 118.2(3) yes
C(6) C(5) C(11) 118.5(3) yes
C(6) C(5) C(4) 123.8(3) yes
C(11) C(5) C(4) 117.6(3) yes
C(7) C(6) F(5) 118.1(3) yes
C(7) C(6) C(5) 123.9(3) yes
F(5) C(6) C(5) 117.9(3) yes
C(9) C(7) C(6) 117.6(3) yes
C(9) C(8) F(6) 118.1(3) yes
C(10) C(9) C(7) 118.1(3) yes
C(10) C(9) C(8) 123.8(3) yes
C(7) C(9) C(8) 118.1(3) yes
C(11) C(10) F(7) 118.0(3) yes
C(11) C(10) C(9) 123.7(3) yes
F(7) C(10) C(9) 118.4(3) yes
C(1) C(11) C(5) 118.4(3) yes
C(1) C(11) C(10) 123.4(3) yes
C(5) C(11) C(10) 118.2(3) yes

loop_
_geom_bond_atom_site_label_1
_geom_bond_atom_site_label_2
_geom_bond_distance
_geom_bond_publ_flag
F(2) C(2) 1.343(4) yes
F(3) C(3) 1.342(4) yes
F(4) C(4) 1.343(4) yes
F(5) C(6) 1.345(4) yes
F(6) C(8) 1.337(3) yes
F(7) C(10) 1.339(3) yes
F(8) C(1) 1.343(4) yes
C(1) C(2) 1.355(5) yes
C(1) C(11) 1.423(4) yes
C(2) C(3) 1.413(5) yes
C(3) C(4) 1.352(5) yes
C(4) C(5) 1.431(4) yes
C(5) C(6) 1.383(4) yes
C(5) C(11) 1.447(4) yes
C(6) C(7) 1.415(4) yes
C(7) C(9) 1.445(4) yes
C(8) C(9) 1.402(4) yes
C(9) C(10) 1.411(4) yes
C(10) C(11) 1.394(4) yes

loop_
_geom_contact_atom_site_label_1
_geom_contact_atom_site_label_2
_geom_contact_distance
_geom_contact_publ_flag
_geom_contact_site_symmetry_2
F(2) F(3) 2.694(3) yes 55501
F(2) F(3) 3.138(3) yes 56501
F(2) F(4) 3.899(3) yes 56501
F(2) F(8) 2.678(3) yes 55501
F(2) C(1) 2.347(4) yes 55501
F(2) C(3) 2.367(4) yes 55501
F(2) C(3) 3.483(4) yes 56501
F(2) C(4) 3.604(4) yes 55501
F(2) C(4) 3.862(4) yes 56501
F(2) C(11) 3.654(4) yes 55501
F(3) F(2) 3.138(3) yes 54501
F(3) F(2) 2.694(3) yes 55501
F(3) F(4) 2.677(3) yes 55501
F(3) C(1) 3.611(4) yes 55501
F(3) C(2) 3.590(4) yes 54501
F(3) C(2) 2.370(4) yes 55501
F(3) C(4) 2.344(4) yes 55501
F(3) C(5) 3.662(4) yes 55501
F(4) F(2) 3.899(3) yes 54501
F(4) F(3) 2.677(3) yes 55501
F(4) F(5) 2.531(3) yes 55501
F(4) F(8) 3.929(3) yes 54501
F(4) C(1) 3.324(4) yes 54501
F(4) C(2) 3.326(4) yes 54501
F(4) C(2) 3.615(4) yes 55501
F(4) C(3) 3.506(4) yes 54501
F(4) C(3) 2.312(4) yes 55501
F(4) C(4) 3.654(4) yes 54501
F(4) C(5) 3.647(4) yes 54501
F(4) C(5) 2.405(4) yes 55501
F(4) C(6) 2.878(4) yes 55501
F(4) C(11) 3.491(3) yes 54501
F(4) C(11) 3.699(3) yes 55501
F(5) F(4) 2.531(3) yes 55501
F(5) F(7) 3.962(2) yes 54501
F(5) C(4) 2.810(4) yes 55501
F(5) C(5) 3.592(4) yes 54501
F(5) C(5) 2.338(4) yes 55501
F(5) C(6) 3.671(4) yes 54501
F(5) C(7) 3.636(4) yes 54501
F(5) C(7) 2.368(3) yes 55501
F(5) C(9) 3.479(3) yes 54501
F(5) C(9) 3.671(3) yes 55501
F(5) C(10) 3.362(3) yes 54501
F(5) C(11) 3.434(3) yes 54501
F(5) C(11) 3.656(3) yes 55501
F(6) F(5) 3.044(3) yes 55504
F(6) F(5) 3.030(3) yes 56504
F(6) F(7) 2.490(3) yes 55501
F(6) C(5) 3.986(3) yes 56504
F(6) C(6) 3.150(3) yes 56504
F(6) C(7) 3.659(3) yes 55501
F(6) C(7) 3.468(3) yes 56501
F(6) C(7) 3.212(3) yes 56504
F(6) C(8) 3.682(4) yes 56501
F(6) C(9) 2.350(3) yes 55501
F(6) C(9) 3.626(3) yes 56501
F(6) C(10) 2.818(4) yes 55501
F(7) F(4) 3.067(3) yes 55504
F(7) F(4) 3.026(3) yes 56504
F(7) F(5) 3.962(2) yes 56501
F(7) F(5) 3.100(3) yes 55504
F(7) F(5) 3.073(3) yes 56504
F(7) F(6) 2.490(3) yes 55501
F(7) F(8) 2.530(3) yes 55501
F(7) C(1) 2.805(4) yes 55501
F(7) C(3) 3.914(4) yes 56504
F(7) C(4) 3.109(3) yes 56504
F(7) C(5) 3.655(3) yes 55501
F(7) C(5) 3.477(3) yes 56501
F(7) C(5) 3.190(3) yes 56504
F(7) C(6) 3.368(3) yes 56501
F(7) C(6) 3.203(3) yes 56504
F(7) C(7) 3.668(3) yes 55501
F(7) C(7) 3.466(3) yes 56501
F(7) C(8) 2.828(4) yes 55501
F(7) C(9) 2.362(3) yes 55501
F(7) C(9) 3.622(4) yes 56501
F(7) C(10) 3.681(4) yes 56501
F(7) C(11) 2.342(3) yes 55501
F(7) C(11) 3.637(4) yes 56501
F(8) F(2) 2.678(3) yes 55501
F(8) F(3) 3.023(3) yes 56504
F(8) F(4) 3.929(3) yes 56501
F(8) F(4) 3.168(3) yes 55504
F(8) F(4) 3.031(3) yes 56504
F(8) F(7) 2.530(3) yes 55501
F(8) C(1) 3.670(4) yes 56501
F(8) C(2) 2.314(4) yes 55501
F(8) C(2) 3.606(4) yes 56501
F(8) C(3) 3.619(4) yes 55501
F(8) C(3) 3.435(4) yes 56501
F(8) C(3) 3.174(4) yes 56504
F(8) C(4) 3.342(3) yes 56501
F(8) C(4) 3.193(3) yes 56504
F(8) C(5) 3.705(4) yes 55501
F(8) C(5) 3.444(4) yes 56501
F(8) C(10) 2.877(4) yes 55501
F(8) C(11) 2.405(4) yes 55501
F(8) C(11) 3.595(4) yes 56501
C(1) F(2) 2.347(4) yes 55501
C(1) F(3) 3.611(4) yes 55501
C(1) F(4) 3.324(4) yes 56501
C(1) F(4) 3.239(4) yes 55504
C(1) F(7) 2.805(4) yes 55501
C(1) F(8) 3.670(4) yes 54501
C(1) C(3) 2.406(4) yes 55501
C(1) C(3) 3.603(5) yes 56501
C(1) C(4) 2.789(4) yes 55501
C(1) C(4) 3.221(4) yes 56501
C(1) C(5) 2.466(4) yes 55501
C(1) C(5) 3.565(4) yes 56501
C(1) C(6) 3.721(4) yes 55501
C(1) C(9) 3.787(5) yes 55501
C(1) C(10) 2.481(5) yes 55501
C(2) F(3) 2.370(4) yes 55501
C(2) F(3) 3.590(4) yes 56501
C(2) F(4) 3.615(4) yes 55501
C(2) F(4) 3.326(4) yes 56501
C(2) F(8) 3.606(4) yes 54501
C(2) F(8) 2.314(4) yes 55501
C(2) C(3) 3.634(5) yes 56501
C(2) C(4) 2.399(5) yes 55501
C(2) C(4) 3.517(5) yes 56501
C(2) C(5) 2.817(5) yes 55501
C(2) C(10) 3.709(5) yes 55501
C(2) C(11) 2.420(5) yes 55501
C(3) F(2) 3.483(4) yes 54501
C(3) F(2) 2.367(4) yes 55501
C(3) F(4) 2.312(4) yes 55501
C(3) F(4) 3.506(4) yes 56501
C(3) F(8) 3.435(4) yes 54501
C(3) F(8) 3.619(4) yes 55501
C(3) C(1) 3.603(5) yes 54501
C(3) C(1) 2.406(4) yes 55501
C(3) C(2) 3.634(5) yes 54501
C(3) C(5) 2.430(5) yes 55501
C(3) C(6) 3.709(5) yes 55501
C(3) C(11) 2.814(5) yes 55501
C(4) F(2) 3.862(4) yes 54501
C(4) F(2) 3.604(4) yes 55501
C(4) F(3) 2.344(4) yes 55501
C(4) F(4) 3.654(4) yes 56501
C(4) F(5) 2.810(4) yes 55501
C(4) F(8) 3.342(3) yes 54501
C(4) C(1) 3.221(4) yes 54501
C(4) C(1) 2.789(4) yes 55501
C(4) C(2) 3.517(5) yes 54501
C(4) C(2) 2.399(5) yes 55501
C(4) C(6) 2.483(5) yes 55501
C(4) C(7) 3.796(4) yes 55501
C(4) C(10) 3.728(4) yes 55501
C(4) C(11) 3.631(4) yes 54501
C(4) C(11) 2.463(4) yes 55501
C(5) F(3) 3.662(4) yes 55501
C(5) F(4) 2.405(4) yes 55501
C(5) F(4) 3.647(4) yes 56501
C(5) F(5) 2.338(4) yes 55501
C(5) F(5) 3.592(4) yes 56501
C(5) F(7) 3.477(3) yes 54501
C(5) F(7) 3.655(3) yes 55501
C(5) F(8) 3.444(4) yes 54501
C(5) F(8) 3.705(4) yes 55501
C(5) C(1) 3.565(4) yes 54501
C(5) C(1) 2.466(4) yes 55501
C(5) C(2) 2.817(5) yes 55501
C(5) C(3) 2.430(5) yes 55501
C(5) C(7) 2.470(4) yes 55501
C(5) C(9) 2.861(4) yes 55501
C(5) C(10) 3.616(4) yes 54501
C(5) C(10) 2.438(4) yes 55501
C(5) C(11) 3.640(4) yes 54501
C(6) F(4) 2.878(4) yes 55501
C(6) F(5) 3.671(4) yes 56501
C(6) F(7) 3.368(3) yes 54501
C(6) C(1) 3.721(4) yes 55501
C(6) C(3) 3.709(5) yes 55501
C(6) C(4) 2.483(5) yes 55501
C(6) C(8) 3.719(4) yes 55501
C(6) C(9) 3.620(4) yes 54501
C(6) C(9) 2.447(4) yes 55501
C(6) C(10) 3.248(4) yes 54501
C(6) C(10) 2.766(4) yes 55501
C(6) C(11) 3.583(4) yes 54501
C(6) C(11) 2.433(4) yes 55501
C(7) F(5) 2.368(3) yes 55501
C(7) F(5) 3.636(4) yes 56501
C(7) F(6) 3.468(3) yes 54501
C(7) F(6) 3.659(3) yes 55501
C(7) F(7) 3.466(3) yes 54501
C(7) F(7) 3.668(3) yes 55501
C(7) C(4) 3.796(4) yes 55501
C(7) C(5) 2.470(4) yes 55501
C(7) C(8) 3.605(4) yes 54501
C(7) C(8) 2.442(4) yes 55501
C(7) C(9) 3.642(4) yes 54501
C(7) C(10) 3.600(4) yes 54501
C(7) C(10) 2.449(4) yes 55501
C(7) C(11) 2.866(4) yes 55501
C(8) F(5) 3.166(3) yes 55504
C(8) F(6) 3.682(4) yes 54501
C(8) F(7) 2.828(4) yes 55501
C(8) C(6) 3.719(4) yes 55501
C(8) C(7) 2.442(4) yes 55501
C(8) C(7) 3.605(4) yes 56501
C(8) C(10) 2.482(4) yes 55501
C(8) C(11) 3.768(4) yes 55501
C(9) F(5) 3.671(3) yes 55501
C(9) F(5) 3.479(3) yes 56501
C(9) F(5) 3.213(3) yes 55504
C(9) F(6) 3.626(3) yes 54501
C(9) F(6) 2.350(3) yes 55501
C(9) F(7) 3.622(4) yes 54501
C(9) F(7) 2.362(3) yes 55501
C(9) C(1) 3.787(5) yes 55501
C(9) C(5) 2.861(4) yes 55501
C(9) C(6) 2.447(4) yes 55501
C(9) C(6) 3.620(4) yes 56501
C(9) C(7) 3.642(4) yes 56501
C(9) C(11) 2.473(4) yes 55501
C(10) F(4) 3.183(3) yes 55504
C(10) F(5) 3.362(3) yes 56501
C(10) F(5) 3.216(3) yes 55504
C(10) F(6) 2.818(4) yes 55501
C(10) F(7) 3.681(4) yes 54501
C(10) F(8) 2.877(4) yes 55501
C(10) C(1) 2.481(5) yes 55501
C(10) C(2) 3.709(5) yes 55501
C(10) C(4) 3.728(4) yes 55501
C(10) C(5) 2.438(4) yes 55501
C(10) C(5) 3.616(4) yes 56501
C(10) C(6) 2.766(4) yes 55501
C(10) C(6) 3.248(4) yes 56501
C(10) C(7) 2.449(4) yes 55501
C(10) C(7) 3.600(4) yes 56501
C(10) C(8) 2.482(4) yes 55501
C(11) F(2) 3.654(4) yes 55501
C(11) F(4) 3.699(3) yes 55501
C(11) F(4) 3.491(3) yes 56501
C(11) F(4) 3.223(3) yes 55504
C(11) F(5) 3.656(3) yes 55501
C(11) F(5) 3.434(3) yes 56501
C(11) F(7) 3.637(4) yes 54501
C(11) F(7) 2.342(3) yes 55501
C(11) F(8) 3.595(4) yes 54501
C(11) F(8) 2.405(4) yes 55501
C(11) C(2) 2.420(5) yes 55501
C(11) C(3) 2.814(5) yes 55501
C(11) C(4) 2.463(4) yes 55501
C(11) C(4) 3.631(4) yes 56501
C(11) C(5) 3.640(4) yes 56501
C(11) C(6) 2.433(4) yes 55501
C(11) C(6) 3.583(4) yes 56501
C(11) C(7) 2.866(4) yes 55501
C(11) C(8) 3.768(4) yes 55501
C(11) C(9) 2.473(4) yes 55501

loop_
_geom_torsion_atom_site_label_1
_geom_torsion_atom_site_label_2
_geom_torsion_atom_site_label_3
_geom_torsion_atom_site_label_4
_geom_torsion
_geom_torsion_publ_flag
F(8) C(1) C(2) F(2) -2.3(5) yes
F(8) C(1) C(2) C(3) 179.8(3) yes
C(11) C(1) C(2) F(2) 177.0(3) yes
C(11) C(1) C(2) C(3) -0.9(5) yes
F(8) C(1) C(11) C(5) 179.0(3) yes
F(8) C(1) C(11) C(10) 0.7(5) yes
C(2) C(1) C(11) C(5) -0.3(4) yes
C(2) C(1) C(11) C(10) -178.6(3) yes
F(2) C(2) C(3) F(3) 3.9(5) yes
F(2) C(2) C(3) C(4) -177.1(3) yes
C(1) C(2) C(3) F(3) -178.2(3) yes
C(1) C(2) C(3) C(4) 0.8(5) yes
F(3) C(3) C(4) F(4) -0.1(5) yes
F(3) C(3) C(4) C(5) 179.4(3) yes
C(2) C(3) C(4) F(4) -179.0(3) yes
C(2) C(3) C(4) C(5) 0.5(5) yes
F(4) C(4) C(5) C(6) -1.8(5) yes
F(4) C(4) C(5) C(11) 177.9(3) yes
C(3) C(4) C(5) C(6) 178.6(3) yes
C(3) C(4) C(5) C(11) -1.6(4) yes
C(4) C(5) C(6) F(5) 0.7(4) yes
C(4) C(5) C(6) C(7) -179.4(3) yes
C(11) C(5) C(6) F(5) -179.1(3) yes
C(11) C(5) C(6) C(7) 0.9(5) yes
C(4) C(5) C(11) C(1) 1.5(4) yes
C(4) C(5) C(11) C(10) 179.9(3) yes
C(6) C(5) C(11) C(1) -178.7(3) yes
C(6) C(5) C(11) C(10) -0.3(4) yes
F(5) C(6) C(7) C(9) 179.0(3) yes
C(5) C(6) C(7) C(9) -0.9(4) yes
C(6) C(7) C(9) C(8) 179.6(3) yes
C(6) C(7) C(9) C(10) 0.4(4) yes
F(6) C(8) C(9) C(7) -179.4(3) yes
F(6) C(8) C(9) C(10) -0.3(5) yes
C(7) C(9) C(10) F(7) 179.4(2) yes
C(7) C(9) C(10) C(11) 0.0(4) yes
C(8) C(9) C(10) F(7) 0.3(4) yes
C(8) C(9) C(10) C(11) -179.1(3) yes
F(7) C(10) C(11) C(1) -1.2(5) yes
F(7) C(10) C(11) C(5) -179.5(3) yes
C(9) C(10) C(11) C(1) 178.2(3) yes
C(9) C(10) C(11) C(5) -0.1(4) yes
